data_4077410
loop_
_publ_author_name
'Setaka, Wataru'
'Sakamoto, Kenkichi'
'Kira, Mitsuo'
'Power, Philip P.'

_publ_section_title
;
 Synthesis and Structure of Stable Tri-tert-butylgermyl-Substituted
 Stannylene and Germylene
;
_journal_issue 22
_journal_name_full Organometallics
_journal_page_first 4460
_journal_paper_doi 10.1021/om010591h
_journal_volume 20
_journal_year 2001
_chemical_formula_sum 'C36 H52 Ge Sn'
_chemical_formula_weight 676.06
_chemical_name_systematic
;
  ?
;
_space_group_IT_number 14
_symmetry_cell_setting monoclinic
_symmetry_space_group_name_Hall '-P 2yn'
_symmetry_space_group_name_H-M 'P 1 21/n 1'
_atom_sites_solution_hydrogens geom
_atom_sites_solution_primary direct
_atom_sites_solution_secondary difmap
_audit_creation_method SHELXL-97
_cell_angle_alpha 90.00
_cell_angle_beta 91.362(3)
_cell_angle_gamma 90.00
_cell_formula_units_Z 4
_cell_length_a 11.1470(19)
_cell_length_b 18.340(3)
_cell_length_c 16.130(3)
_cell_measurement_temperature 120(2)
_cell_volume 3296.6(10)
_computing_structure_refinement 'SHELXL-97 (Sheldrick, 1997)'
_computing_structure_solution 'SHELXS-97 (Sheldrick, 1990)'
_diffrn_ambient_temperature 120(2)
_diffrn_measured_fraction_theta_full 0.994
_diffrn_measured_fraction_theta_max 0.994
_diffrn_radiation_monochromator graphite
_diffrn_radiation_source 'fine-focus sealed tube'
_diffrn_radiation_type MoK\a
_diffrn_radiation_wavelength 0.71073
_diffrn_reflns_av_R_equivalents 0.1031
_diffrn_reflns_av_sigmaI/netI 0.0657
_diffrn_reflns_limit_h_max 12
_diffrn_reflns_limit_h_min -12
_diffrn_reflns_limit_k_max 20
_diffrn_reflns_limit_k_min -20
_diffrn_reflns_limit_l_max 17
_diffrn_reflns_limit_l_min -14
_diffrn_reflns_number 14099
_diffrn_reflns_theta_full 23.00
_diffrn_reflns_theta_max 23.00
_diffrn_reflns_theta_min 1.68
_exptl_absorpt_coefficient_mu 1.691
_exptl_crystal_density_diffrn 1.362
_exptl_crystal_density_method 'not measured'
_exptl_crystal_F_000 1400
_exptl_crystal_size_max 0.4
_exptl_crystal_size_mid 0.2
_exptl_crystal_size_min 0.2
_refine_diff_density_max 3.370
_refine_diff_density_min -1.016
_refine_diff_density_rms 0.175
_refine_ls_extinction_method none
_refine_ls_goodness_of_fit_ref 1.104
_refine_ls_hydrogen_treatment mixed
_refine_ls_matrix_type full
_refine_ls_number_parameters 343
_refine_ls_number_reflns 4563
_refine_ls_number_restraints 0
_refine_ls_restrained_S_all 1.104
_refine_ls_R_factor_all 0.0781
_refine_ls_R_factor_gt 0.0710
_refine_ls_shift/su_max 0.000
_refine_ls_shift/su_mean 0.000
_refine_ls_structure_factor_coef Fsqd
_refine_ls_weighting_details 'calc w=1/[\s^2^(Fo^2^)+(0.1028P)^2^+31.3882P] where P=(Fo^2^+2Fc^2^)/3'
_refine_ls_weighting_scheme calc
_refine_ls_wR_factor_gt 0.2012
_refine_ls_wR_factor_ref 0.2088
_reflns_number_gt 3971
_reflns_number_total 4563
_reflns_threshold_expression >2sigma(I)
_cod_data_source_file om010591h.cif
_cod_data_source_block snge7n
_cod_original_cell_volume 3296.7(10)
_cod_original_sg_symbol_H-M P21/n
_cod_database_code 4077410

loop_
_symmetry_equiv_pos_as_xyz
'x, y, z'
'-x+1/2, y+1/2, -z+1/2'
'-x, -y, -z'
'x-1/2, -y-1/2, z-1/2'

loop_
_atom_site_label
_atom_site_type_symbol
_atom_site_fract_x
_atom_site_fract_y
_atom_site_fract_z
_atom_site_U_iso_or_equiv
_atom_site_adp_type
_atom_site_occupancy
_atom_site_symmetry_multiplicity
_atom_site_calc_flag
_atom_site_refinement_flags
Sn1 Sn 0.08155(5) 0.10247(3) 0.75138(4) 0.0241(3) Uani 1 1 d .
Ge1 Ge 0.32555(8) 0.10466(4) 0.74744(5) 0.0218(3) Uani 1 1 d .
C1 C 0.0030(7) 0.2124(4) 0.7574(5) 0.0242(18) Uani 1 1 d .
C2 C -0.0294(7) 0.2420(4) 0.8341(5) 0.0233(17) Uani 1 1 d .
C3 C -0.0907(7) 0.3080(4) 0.8364(5) 0.0246(18) Uani 1 1 d .
H3A H -0.1117 0.3284 0.8883 0.030 Uiso 1 1 calc R
C4 C -0.1209(7) 0.3437(5) 0.7647(5) 0.0284(19) Uani 1 1 d .
H4A H -0.1610 0.3893 0.7674 0.034 Uiso 1 1 calc R
C5 C -0.0945(7) 0.3149(4) 0.6884(5) 0.0265(19) Uani 1 1 d .
H5A H -0.1183 0.3397 0.6390 0.032 Uiso 1 1 calc R
C6 C -0.0313(7) 0.2478(4) 0.6843(5) 0.0237(18) Uani 1 1 d .
C7 C 0.0001(7) 0.2010(5) 0.9104(5) 0.0246(18) Uani 1 1 d .
C8 C 0.0961(7) 0.2204(5) 0.9625(5) 0.0271(19) Uani 1 1 d .
C9 C 0.1255(8) 0.1795(4) 1.0324(5) 0.0289(19) Uani 1 1 d .
H9A H 0.1925 0.1934 1.0663 0.035 Uiso 1 1 calc R
C10 C 0.0595(8) 0.1191(5) 1.0539(5) 0.0294(19) Uani 1 1 d .
C11 C -0.0369(8) 0.1009(5) 1.0039(6) 0.031(2) Uani 1 1 d .
H11A H -0.0837 0.0598 1.0185 0.037 Uiso 1 1 calc R
C12 C -0.0694(7) 0.1392(4) 0.9336(5) 0.0238(18) Uani 1 1 d .
C13 C 0.1668(8) 0.2881(5) 0.9440(6) 0.035(2) Uani 1 1 d .
H13A H 0.1346 0.3108 0.8931 0.053 Uiso 1 1 calc R
H13B H 0.2512 0.2752 0.9366 0.053 Uiso 1 1 calc R
H13C H 0.1606 0.3225 0.9902 0.053 Uiso 1 1 calc R
C14 C 0.0930(11) 0.0757(6) 1.1310(6) 0.049(3) Uani 1 1 d .
H14A H 0.0364 0.0353 1.1372 0.074 Uiso 1 1 calc R
H14B H 0.0899 0.1075 1.1797 0.074 Uiso 1 1 calc R
H14C H 0.1745 0.0563 1.1260 0.074 Uiso 1 1 calc R
C15 C -0.1826(8) 0.1212(5) 0.8837(6) 0.0302(19) Uani 1 1 d .
H15A H -0.2206 0.0779 0.9071 0.045 Uiso 1 1 calc R
H15B H -0.1621 0.1116 0.8260 0.045 Uiso 1 1 calc R
H15C H -0.2383 0.1625 0.8858 0.045 Uiso 1 1 calc R
C16 C -0.0039(7) 0.2124(5) 0.6031(5) 0.0258(18) Uani 1 1 d .
C17 C 0.0852(7) 0.2426(5) 0.5521(5) 0.029(2) Uani 1 1 d .
C18 C 0.1131(8) 0.2081(5) 0.4796(5) 0.032(2) Uani 1 1 d .
H18A H 0.1720 0.2289 0.4451 0.039 Uiso 1 1 calc R
C19 C 0.0561(8) 0.1420(5) 0.4548(5) 0.034(2) Uani 1 1 d .
C20 C -0.0353(8) 0.1143(5) 0.5053(5) 0.030(2) Uani 1 1 d .
H20A H -0.0761 0.0708 0.4896 0.037 Uiso 1 1 calc R
C21 C -0.0663(7) 0.1502(5) 0.5778(5) 0.0293(19) Uani 1 1 d .
C22 C 0.1456(9) 0.3151(5) 0.5739(6) 0.037(2) Uani 1 1 d .
H22A H 0.2038 0.3272 0.5315 0.055 Uiso 1 1 calc R
H22B H 0.1869 0.3110 0.6280 0.055 Uiso 1 1 calc R
H22C H 0.0847 0.3536 0.5761 0.055 Uiso 1 1 calc R
C23 C 0.0902(10) 0.1022(6) 0.3782(6) 0.048(3) Uani 1 1 d .
H23A H 0.0407 0.0582 0.3719 0.072 Uiso 1 1 calc R
H23B H 0.1750 0.0883 0.3824 0.072 Uiso 1 1 calc R
H23C H 0.0773 0.1338 0.3298 0.072 Uiso 1 1 calc R
C24 C -0.1757(7) 0.1224(5) 0.6230(5) 0.031(2) Uani 1 1 d .
H24A H -0.2056 0.0779 0.5959 0.047 Uiso 1 1 calc R
H24B H -0.2386 0.1597 0.6214 0.047 Uiso 1 1 calc R
H24C H -0.1532 0.1115 0.6808 0.047 Uiso 1 1 calc R
C25 C 0.4156(9) 0.1956(5) 0.7153(6) 0.039(2) Uani 1 1 d .
C26 C 0.3948(9) 0.2081(5) 0.6203(6) 0.041(2) Uani 1 1 d .
H26A H 0.4376 0.2521 0.6033 0.062 Uiso 1 1 calc R
H26B H 0.3087 0.2140 0.6082 0.062 Uiso 1 1 calc R
H26C H 0.4249 0.1660 0.5898 0.062 Uiso 1 1 calc R
C27 C 0.3626(8) 0.2615(5) 0.7579(6) 0.035(2) Uani 1 1 d .
H27A H 0.4069 0.3054 0.7422 0.052 Uiso 1 1 calc R
H27B H 0.3686 0.2550 0.8182 0.052 Uiso 1 1 calc R
H27C H 0.2781 0.2668 0.7408 0.052 Uiso 1 1 calc R
C28 C 0.5497(8) 0.1915(5) 0.7342(7) 0.040(2) Uani 1 1 d .
H28A H 0.5878 0.2371 0.7176 0.060 Uiso 1 1 calc R
H28B H 0.5842 0.1508 0.7034 0.060 Uiso 1 1 calc R
H28C H 0.5634 0.1837 0.7938 0.060 Uiso 1 1 calc R
C29 C 0.3818(9) 0.0698(5) 0.8623(5) 0.036(2) Uani 1 1 d .
C30 C 0.3978(10) 0.1347(6) 0.9199(6) 0.044(2) Uani 1 1 d .
H30A H 0.4248 0.1177 0.9748 0.066 Uiso 1 1 calc R
H30B H 0.3211 0.1603 0.9246 0.066 Uiso 1 1 calc R
H30C H 0.4577 0.1679 0.8975 0.066 Uiso 1 1 calc R
C31 C 0.2807(9) 0.0229(6) 0.8992(6) 0.041(2) Uani 1 1 d .
H31A H 0.3061 0.0054 0.9543 0.061 Uiso 1 1 calc R
H31B H 0.2640 -0.0188 0.8628 0.061 Uiso 1 1 calc R
H31C H 0.2080 0.0525 0.9039 0.061 Uiso 1 1 calc R
C32 C 0.4938(8) 0.0256(6) 0.8615(6) 0.042(2) Uani 1 1 d .
H32A H 0.5156 0.0105 0.9182 0.062 Uiso 1 1 calc R
H32B H 0.5589 0.0549 0.8389 0.062 Uiso 1 1 calc R
H32C H 0.4808 -0.0177 0.8268 0.062 Uiso 1 1 calc R
C33 C 0.3464(9) 0.0232(5) 0.6629(6) 0.040(2) Uani 1 1 d .
C34 C 0.3015(10) -0.0480(5) 0.6980(7) 0.046(3) Uani 1 1 d .
H34A H 0.3118 -0.0870 0.6571 0.070 Uiso 1 1 calc R
H34B H 0.2163 -0.0434 0.7106 0.070 Uiso 1 1 calc R
H34C H 0.3473 -0.0599 0.7488 0.070 Uiso 1 1 calc R
C35 C 0.2706(9) 0.0393(6) 0.5849(6) 0.045(2) Uani 1 1 d .
H35A H 0.2811 0.0001 0.5445 0.067 Uiso 1 1 calc R
H35B H 0.2961 0.0857 0.5608 0.067 Uiso 1 1 calc R
H35C H 0.1858 0.0425 0.5993 0.067 Uiso 1 1 calc R
C36 C 0.4812(9) 0.0152(6) 0.6368(6) 0.047(3) Uani 1 1 d .
H36A H 0.4877 -0.0243 0.5962 0.070 Uiso 1 1 calc R
H36B H 0.5314 0.0038 0.6858 0.070 Uiso 1 1 calc R
H36C H 0.5084 0.0610 0.6121 0.070 Uiso 1 1 calc R

loop_
_atom_site_aniso_label
_atom_site_aniso_U_11
_atom_site_aniso_U_22
_atom_site_aniso_U_33
_atom_site_aniso_U_23
_atom_site_aniso_U_13
_atom_site_aniso_U_12
Sn1 0.0145(4) 0.0150(4) 0.0429(4) 0.0003(2) 0.0046(3) -0.0001(2)
Ge1 0.0142(5) 0.0162(5) 0.0351(6) -0.0001(3) 0.0035(4) 0.0005(3)
C1 0.013(4) 0.019(4) 0.041(5) -0.004(4) 0.002(3) -0.002(3)
C2 0.010(4) 0.025(4) 0.035(4) -0.005(4) 0.003(3) -0.002(3)
C3 0.017(4) 0.021(4) 0.036(5) -0.009(4) 0.008(3) 0.000(3)
C4 0.023(4) 0.020(4) 0.042(5) -0.001(4) 0.006(4) -0.001(4)
C5 0.018(4) 0.020(4) 0.042(5) 0.008(4) -0.003(4) -0.006(3)
C6 0.014(4) 0.024(4) 0.033(4) 0.003(4) 0.002(3) -0.002(3)
C7 0.020(4) 0.029(5) 0.026(4) -0.006(3) 0.007(3) 0.003(3)
C8 0.026(4) 0.027(5) 0.029(4) -0.006(4) 0.006(4) -0.003(4)
C9 0.040(5) 0.020(4) 0.027(4) -0.003(3) 0.000(4) 0.003(4)
C10 0.035(5) 0.026(5) 0.028(4) 0.000(4) 0.008(4) 0.004(4)
C11 0.027(5) 0.027(5) 0.038(5) 0.000(4) 0.009(4) -0.002(4)
C12 0.017(4) 0.021(4) 0.034(4) -0.006(3) 0.011(3) 0.004(3)
C13 0.034(5) 0.034(5) 0.038(5) -0.003(4) 0.003(4) -0.015(4)
C14 0.073(8) 0.037(6) 0.037(5) 0.008(5) -0.004(5) -0.003(5)
C15 0.027(5) 0.021(4) 0.043(5) -0.003(4) 0.007(4) -0.006(4)
C16 0.016(4) 0.029(5) 0.032(4) 0.005(4) -0.004(3) 0.000(3)
C17 0.025(4) 0.036(5) 0.027(4) 0.007(4) -0.005(4) -0.006(4)
C18 0.024(4) 0.041(5) 0.032(5) 0.009(4) -0.004(4) -0.003(4)
C19 0.027(5) 0.044(6) 0.032(5) 0.001(4) 0.002(4) 0.004(4)
C20 0.019(4) 0.036(5) 0.036(5) -0.003(4) -0.001(4) -0.002(4)
C21 0.020(4) 0.032(5) 0.036(5) 0.007(4) -0.001(3) -0.003(4)
C22 0.046(6) 0.029(5) 0.036(5) 0.003(4) 0.001(4) -0.005(4)
C23 0.046(6) 0.064(8) 0.034(5) -0.007(5) 0.002(5) -0.007(5)
C24 0.013(4) 0.042(5) 0.039(5) -0.001(4) 0.001(4) -0.006(4)
C25 0.039(5) 0.033(5) 0.044(5) 0.008(4) -0.002(4) -0.010(4)
C26 0.049(6) 0.034(5) 0.041(5) 0.012(4) 0.001(4) -0.001(5)
C27 0.029(5) 0.021(5) 0.054(6) -0.004(4) 0.004(4) -0.005(4)
C28 0.028(5) 0.030(5) 0.062(6) 0.003(5) -0.003(4) -0.007(4)
C29 0.041(5) 0.039(6) 0.027(4) 0.008(4) -0.006(4) 0.010(4)
C30 0.049(6) 0.050(6) 0.033(5) -0.001(5) 0.002(4) -0.009(5)
C31 0.044(6) 0.043(6) 0.036(5) 0.007(4) 0.006(4) -0.006(5)
C32 0.028(5) 0.049(6) 0.048(6) 0.010(5) 0.000(4) 0.005(4)
C33 0.053(6) 0.029(5) 0.039(5) -0.003(4) 0.010(4) 0.011(5)
C34 0.058(7) 0.024(5) 0.058(6) -0.011(5) 0.003(5) 0.000(5)
C35 0.036(5) 0.053(7) 0.045(5) -0.011(5) 0.000(4) -0.008(5)
C36 0.041(6) 0.052(7) 0.048(6) -0.004(5) 0.013(5) 0.018(5)

loop_
_atom_type_symbol
_atom_type_description
_atom_type_scat_dispersion_real
_atom_type_scat_dispersion_imag
_atom_type_scat_source
C C 0.0033 0.0016 'International Tables Vol C Tables 4.2.6.8 and 6.1.1.4'
H H 0.0000 0.0000 'International Tables Vol C Tables 4.2.6.8 and 6.1.1.4'
Ge Ge 0.1547 1.8001 'International Tables Vol C Tables 4.2.6.8 and 6.1.1.4'
Sn Sn -0.6537 1.4246 'International Tables Vol C Tables 4.2.6.8 and 6.1.1.4'

loop_
_geom_angle_atom_site_label_1
_geom_angle_atom_site_label_2
_geom_angle_atom_site_label_3
_geom_angle
C1 Sn1 Ge1 112.7(2)
C25 Ge1 C33 111.6(4)
C25 Ge1 C29 110.3(4)
C33 Ge1 C29 109.8(4)
C25 Ge1 Sn1 121.4(3)
C33 Ge1 Sn1 97.8(3)
C29 Ge1 Sn1 105.0(3)
C6 C1 C2 119.7(7)
C6 C1 Sn1 119.4(6)
C2 C1 Sn1 120.2(6)
C3 C2 C1 119.7(8)
C3 C2 C7 121.4(7)
C1 C2 C7 118.8(7)
C4 C3 C2 120.4(8)
C3 C4 C5 121.4(8)
C4 C5 C6 119.4(8)
C1 C6 C5 119.4(7)
C1 C6 C16 118.7(7)
C5 C6 C16 121.9(7)
C8 C7 C12 117.3(7)
C8 C7 C2 122.0(8)
C12 C7 C2 120.8(7)
C9 C8 C7 121.2(8)
C9 C8 C13 119.5(8)
C7 C8 C13 119.3(8)
C10 C9 C8 121.4(8)
C11 C10 C9 117.6(8)
C11 C10 C14 122.0(9)
C9 C10 C14 120.3(9)
C10 C11 C12 123.3(8)
C11 C12 C7 119.2(8)
C11 C12 C15 121.8(8)
C7 C12 C15 118.9(7)
C21 C16 C17 120.1(8)
C21 C16 C6 120.0(7)
C17 C16 C6 119.8(8)
C18 C17 C16 119.4(8)
C18 C17 C22 119.3(8)
C16 C17 C22 121.2(8)
C17 C18 C19 121.6(8)
C20 C19 C18 117.8(8)
C20 C19 C23 120.3(9)
C18 C19 C23 121.9(8)
C21 C20 C19 120.8(8)
C20 C21 C16 120.1(8)
C20 C21 C24 117.4(8)
C16 C21 C24 122.3(8)
C27 C25 C28 109.9(8)
C27 C25 C26 106.1(8)
C28 C25 C26 109.0(8)
C27 C25 Ge1 109.9(6)
C28 C25 Ge1 113.5(6)
C26 C25 Ge1 108.0(6)
C32 C29 C30 110.3(8)
C32 C29 C31 108.7(8)
C30 C29 C31 106.0(8)
C32 C29 Ge1 113.6(6)
C30 C29 Ge1 109.8(6)
C31 C29 Ge1 108.2(6)
C34 C33 C35 107.0(9)
C34 C33 C36 110.1(8)
C35 C33 C36 108.0(8)
C34 C33 Ge1 109.8(6)
C35 C33 Ge1 109.9(6)
C36 C33 Ge1 111.9(7)

loop_
_geom_bond_atom_site_label_1
_geom_bond_atom_site_label_2
_geom_bond_distance
Sn1 C1 2.202(8)
Sn1 Ge1 2.7224(11)
Ge1 C25 2.021(9)
Ge1 C33 2.039(9)
Ge1 C29 2.045(8)
C1 C6 1.392(12)
C1 C2 1.406(12)
C2 C3 1.391(12)
C2 C7 1.472(12)
C3 C4 1.364(12)
C4 C5 1.377(12)
C5 C6 1.420(12)
C6 C16 1.499(12)
C7 C8 1.390(12)
C7 C12 1.429(12)
C8 C9 1.388(12)
C8 C13 1.505(12)
C9 C10 1.378(13)
C10 C11 1.370(13)
C10 C14 1.516(13)
C11 C12 1.375(12)
C12 C15 1.517(12)
C16 C21 1.392(12)
C16 C17 1.417(12)
C17 C18 1.373(13)
C17 C22 1.527(13)
C18 C19 1.422(13)
C19 C20 1.413(13)
C19 C23 1.493(13)
C20 C21 1.392(13)
C21 C24 1.523(12)
C25 C27 1.517(14)
C25 C28 1.520(13)
C25 C26 1.561(13)
C29 C32 1.490(13)
C29 C30 1.518(14)
C29 C31 1.547(13)
C33 C34 1.514(14)
C33 C35 1.529(14)
C33 C36 1.577(14)

loop_
_geom_torsion_atom_site_label_1
_geom_torsion_atom_site_label_2
_geom_torsion_atom_site_label_3
_geom_torsion_atom_site_label_4
_geom_torsion
Ge1 Sn1 C1 C4 179(100)
Ge1 Sn1 C1 C2 -97.1(6)
C25 Ge1 Sn1 C1 -18.8(4)
